data_4025123
loop_
_publ_author_name
'Dhevalapally B. Ramachary'
'Y. Vijayendar Reddy'

_publ_section_title
;
 A General Approach to Chiral Building Blocks via Direct Amino
 Acid-Catalyzed Cascade Three-Component Reductive Alkylations: Formal
 Total Synthesis of HIV-1 Protease Inhibitors, Antibiotic Agglomerins,
 Brefeldin A, and (R)-\g-Hexanolide
;
_journal_name_full 'Journal of Organic Chemistry'
_journal_page_first 74
_journal_page_last 85
_journal_paper_doi 10.1021/jo901799n
_journal_volume 75
_journal_year 2010
_chemical_absolute_configuration rm
_chemical_formula_sum 'C20 H31 N O6'
_chemical_formula_weight 381.46
_chemical_name_systematic
; 
 ? 
;
_space_group_IT_number 4
_symmetry_cell_setting monoclinic
_symmetry_space_group_name_Hall 'P 2yb'
_symmetry_space_group_name_H-M 'P 1 21 1'
_atom_sites_solution_hydrogens geom
_atom_sites_solution_primary direct
_atom_sites_solution_secondary difmap
_audit_creation_method SHELXL-97
_cell_angle_alpha 90.00
_cell_angle_beta 114.009(12)
_cell_angle_gamma 90.00
_cell_formula_units_Z 2
_cell_length_a 9.602(7)
_cell_length_b 11.454(9)
_cell_length_c 10.106(8)
_cell_measurement_reflns_used 3044
_cell_measurement_temperature 298(2)
_cell_measurement_theta_max 25.67
_cell_measurement_theta_min 2.21
_cell_volume 1015.3(14)
_computing_cell_refinement 'Bruker SMART'
_computing_data_collection 'Bruker SMART'
_computing_data_reduction 'Bruker SAINT'
_computing_molecular_graphics 'Bruker SHELXTL'
_computing_publication_material 'Bruker SHELXTL'
_computing_structure_refinement 'SHELXL-97 (Sheldrick, 1997)'
_computing_structure_solution 'SHELXS-97 (Sheldrick, 1990)'
_diffrn_ambient_temperature 298(2)
_diffrn_measured_fraction_theta_full 0.977
_diffrn_measured_fraction_theta_max 0.977
_diffrn_measurement_device_type 'CCD area detector'
_diffrn_measurement_method 'phi and omega scans'
_diffrn_radiation_monochromator graphite
_diffrn_radiation_source 'fine-focus sealed tube'
_diffrn_radiation_type MoK\a
_diffrn_radiation_wavelength 0.71073
_diffrn_reflns_av_R_equivalents 0.0795
_diffrn_reflns_av_sigmaI/netI 0.1189
_diffrn_reflns_limit_h_max 11
_diffrn_reflns_limit_h_min -11
_diffrn_reflns_limit_k_max 13
_diffrn_reflns_limit_k_min -14
_diffrn_reflns_limit_l_max 12
_diffrn_reflns_limit_l_min -12
_diffrn_reflns_number 9310
_diffrn_reflns_theta_full 26.11
_diffrn_reflns_theta_max 26.11
_diffrn_reflns_theta_min 2.21
_exptl_absorpt_coefficient_mu 0.091
_exptl_absorpt_correction_T_max 0.982
_exptl_absorpt_correction_T_min 0.964
_exptl_absorpt_correction_type multi-scan
_exptl_absorpt_process_details sadabs
_exptl_crystal_colour colorless
_exptl_crystal_density_diffrn 1.248
_exptl_crystal_density_method 'not measured'
_exptl_crystal_description block
_exptl_crystal_F_000 412
_exptl_crystal_size_max 0.4
_exptl_crystal_size_mid 0.4
_exptl_crystal_size_min 0.2
_refine_diff_density_max 0.277
_refine_diff_density_min -0.237
_refine_diff_density_rms 0.062
_refine_ls_abs_structure_details 'Flack H D (1983), Acta Cryst. A39, 876-881'
_refine_ls_abs_structure_Flack 0(10)
_refine_ls_extinction_method none
_refine_ls_goodness_of_fit_ref 1.116
_refine_ls_hydrogen_treatment constr
_refine_ls_matrix_type full
_refine_ls_number_parameters 250
_refine_ls_number_reflns 2077
_refine_ls_number_restraints 1
_refine_ls_restrained_S_all 1.116
_refine_ls_R_factor_all 0.0815
_refine_ls_R_factor_gt 0.0622
_refine_ls_shift/su_max 0.000
_refine_ls_shift/su_mean 0.000
_refine_ls_structure_factor_coef Fsqd
_refine_ls_weighting_details 'calc w=1/[\s^2^(Fo^2^)+(0.0384P)^2^+0.0000P] where P=(Fo^2^+2Fc^2^)/3'
_refine_ls_weighting_scheme calc
_refine_ls_wR_factor_gt 0.1500
_refine_ls_wR_factor_ref 0.1598
_reflns_number_gt 1721
_reflns_number_total 2077
_reflns_threshold_expression >2sigma(I)
_cod_data_source_file jo901799n_si_003.cif
_cod_data_source_block dbr1_m
_cod_depositor_comments
;
The following automatic conversions were performed:

'_symmetry_cell_setting' value 'Monoclinic' changed to 'monoclinic'
according to the built-in table from CIF Core dictionary named
'cif_core.dic' version 2.4.1 from 2010-06-29.

Automatic conversion script
Id: cif_fix_values 1646 2011-03-28 12:23:43Z adriana 
;
_cod_original_cell_volume 1015.3(13)
_cod_database_code 4025123

loop_
_symmetry_equiv_pos_as_xyz
'x, y, z'
'-x, y+1/2, -z'

loop_
_atom_site_label
_atom_site_type_symbol
_atom_site_fract_x
_atom_site_fract_y
_atom_site_fract_z
_atom_site_U_iso_or_equiv
_atom_site_adp_type
_atom_site_occupancy
_atom_site_symmetry_multiplicity
_atom_site_calc_flag
_atom_site_refinement_flags
_atom_site_disorder_assembly
_atom_site_disorder_group
O1 O 0.0843(4) 0.7649(3) 0.9015(4) 0.0482(9) Uani 1 1 d . . .
O2 O 0.3176(4) 0.6998(4) 1.0539(4) 0.0661(11) Uani 1 1 d . . .
O3 O 0.3240(3) 0.5872(2) 0.6653(3) 0.0381(7) Uani 1 1 d . . .
O4 O -0.0226(4) 0.5188(3) 0.3423(4) 0.0579(10) Uani 1 1 d . . .
O5 O -0.4945(5) 0.8203(4) 0.4972(6) 0.0914(15) Uani 1 1 d . . .
O6 O -0.2487(3) 0.4550(2) 0.5477(3) 0.0406(8) Uani 1 1 d . . .
H6 H -0.3245 0.4157 0.5349 0.061 Uiso 1 1 calc R . .
N1 N 0.2297(4) 0.6736(3) 0.8124(4) 0.0335(8) Uani 1 1 d . . .
C1 C -0.1476(4) 0.6185(3) 0.4780(4) 0.0274(8) Uani 1 1 d . . .
C2 C -0.0118(4) 0.6061(3) 0.6237(4) 0.0277(8) Uani 1 1 d . . .
H2A H -0.0503 0.6090 0.6986 0.033 Uiso 1 1 calc R . .
H2B H 0.0307 0.5287 0.6271 0.033 Uiso 1 1 calc R . .
C3 C 0.1186(4) 0.6932(3) 0.6639(4) 0.0291(8) Uani 1 1 d . . .
H3 H 0.0797 0.7733 0.6522 0.035 Uiso 1 1 calc R . .
C4 C -0.1365(5) 0.5462(3) 0.3544(5) 0.0361(10) Uani 1 1 d . . .
C5 C -0.2948(5) 0.5666(3) 0.4802(5) 0.0320(9) Uani 1 1 d . . .
C6 C 0.3649(5) 0.6096(4) 0.8145(5) 0.0354(9) Uani 1 1 d . . .
C7 C -0.2436(5) 0.8207(4) 0.5107(6) 0.0459(12) Uani 1 1 d . . .
H7A H -0.1650 0.8311 0.6076 0.055 Uiso 1 1 calc R . .
H7B H -0.2705 0.8972 0.4664 0.055 Uiso 1 1 calc R . .
C8 C 0.2213(5) 0.6766(4) 0.5844(5) 0.0376(10) Uani 1 1 d . . .
H8A H 0.1632 0.6523 0.4851 0.045 Uiso 1 1 calc R . .
H8B H 0.2756 0.7480 0.5844 0.045 Uiso 1 1 calc R . .
C9 C -0.2935(5) 0.5110(5) 0.2500(5) 0.0476(12) Uani 1 1 d . . .
H9A H -0.2988 0.4273 0.2342 0.057 Uiso 1 1 calc R . .
H9B H -0.3206 0.5500 0.1576 0.057 Uiso 1 1 calc R . .
C10 C -0.3795(6) 0.7670(4) 0.5202(6) 0.0494(12) Uani 1 1 d . . .
C11 C -0.1807(5) 0.7462(3) 0.4222(5) 0.0364(10) Uani 1 1 d . . .
H11A H -0.0873 0.7813 0.4258 0.044 Uiso 1 1 calc R . .
H11B H -0.2537 0.7456 0.3219 0.044 Uiso 1 1 calc R . .
C12 C 0.2203(5) 0.7124(4) 0.9340(5) 0.0398(10) Uani 1 1 d . . .
C13 C 0.0545(6) 0.8285(4) 1.0158(6) 0.0493(12) Uani 1 1 d . . .
C14 C 0.1696(8) 0.9256(5) 1.0760(7) 0.0701(17) Uani 1 1 d . . .
H14A H 0.2706 0.8932 1.1161 0.105 Uiso 1 1 calc R . .
H14B H 0.1511 0.9661 1.1505 0.105 Uiso 1 1 calc R . .
H14C H 0.1603 0.9791 0.9998 0.105 Uiso 1 1 calc R . .
C15 C -0.1017(8) 0.8804(6) 0.9290(8) 0.078(2) Uani 1 1 d . . .
H15A H -0.1309 0.9290 0.9909 0.117 Uiso 1 1 calc R . .
H15B H -0.1748 0.8187 0.8904 0.117 Uiso 1 1 calc R . .
H15C H -0.0982 0.9264 0.8510 0.117 Uiso 1 1 calc R . .
C16 C 0.3837(6) 0.4918(4) 0.8882(6) 0.0487(12) Uani 1 1 d . . .
H16A H 0.2909 0.4481 0.8440 0.073 Uiso 1 1 calc R . .
H16B H 0.4068 0.5030 0.9891 0.073 Uiso 1 1 calc R . .
H16C H 0.4655 0.4498 0.8782 0.073 Uiso 1 1 calc R . .
C17 C 0.0598(11) 0.7462(6) 1.1353(9) 0.094(2) Uani 1 1 d . . .
H17A H 0.1596 0.7124 1.1806 0.142 Uiso 1 1 calc R . .
H17B H -0.0143 0.6853 1.0949 0.142 Uiso 1 1 calc R . .
H17C H 0.0372 0.7887 1.2061 0.142 Uiso 1 1 calc R . .
C18 C -0.3643(6) 0.6401(4) 0.5617(6) 0.0465(12) Uani 1 1 d . . .
H18A H -0.4644 0.6094 0.5441 0.056 Uiso 1 1 calc R . .
H18B H -0.3017 0.6335 0.6646 0.056 Uiso 1 1 calc R . .
C19 C -0.4008(5) 0.5485(4) 0.3211(5) 0.0447(11) Uani 1 1 d . . .
H19A H -0.4536 0.6202 0.2784 0.054 Uiso 1 1 calc R . .
H19B H -0.4755 0.4882 0.3107 0.054 Uiso 1 1 calc R . .
C20 C 0.5068(5) 0.6836(4) 0.8753(6) 0.0532(13) Uani 1 1 d . . .
H20A H 0.5910 0.6410 0.8711 0.080 Uiso 1 1 calc R . .
H20B H 0.5286 0.7032 0.9741 0.080 Uiso 1 1 calc R . .
H20C H 0.4912 0.7539 0.8193 0.080 Uiso 1 1 calc R . .

loop_
_atom_site_aniso_label
_atom_site_aniso_U_11
_atom_site_aniso_U_22
_atom_site_aniso_U_33
_atom_site_aniso_U_23
_atom_site_aniso_U_13
_atom_site_aniso_U_12
O1 0.048(2) 0.0586(19) 0.0422(19) -0.0168(15) 0.0229(16) 0.0025(16)
O2 0.063(2) 0.091(3) 0.032(2) -0.0079(18) 0.0066(18) 0.015(2)
O3 0.0343(16) 0.0375(15) 0.0459(18) -0.0033(13) 0.0198(15) 0.0043(12)
O4 0.046(2) 0.075(2) 0.060(2) -0.0264(19) 0.0286(18) 0.0024(17)
O5 0.056(2) 0.076(3) 0.151(5) 0.001(3) 0.052(3) 0.032(2)
O6 0.0378(17) 0.0301(13) 0.0514(19) 0.0077(13) 0.0156(15) -0.0109(12)
N1 0.0259(17) 0.0377(17) 0.035(2) -0.0055(15) 0.0107(16) 0.0017(14)
C1 0.0253(19) 0.0253(17) 0.032(2) 0.0051(15) 0.0123(17) 0.0028(14)
C2 0.033(2) 0.0218(16) 0.030(2) 0.0010(15) 0.0145(18) 0.0001(15)
C3 0.030(2) 0.0248(17) 0.029(2) -0.0028(14) 0.0083(18) 0.0006(15)
C4 0.039(2) 0.037(2) 0.033(2) 0.0007(17) 0.015(2) -0.0003(18)
C5 0.027(2) 0.0288(18) 0.039(2) 0.0021(17) 0.0121(18) -0.0016(16)
C6 0.026(2) 0.037(2) 0.040(2) -0.0070(18) 0.0101(19) -0.0029(17)
C7 0.041(3) 0.0292(19) 0.067(3) 0.006(2) 0.021(2) 0.0109(18)
C8 0.035(2) 0.040(2) 0.042(3) -0.0009(18) 0.019(2) -0.0079(18)
C9 0.045(3) 0.053(3) 0.036(3) -0.007(2) 0.009(2) -0.002(2)
C10 0.039(3) 0.046(2) 0.063(3) -0.006(2) 0.021(2) 0.013(2)
C11 0.040(2) 0.0283(19) 0.042(3) 0.0098(17) 0.017(2) 0.0039(17)
C12 0.036(2) 0.046(2) 0.034(3) -0.0025(18) 0.012(2) 0.0023(19)
C13 0.059(3) 0.051(3) 0.052(3) -0.012(2) 0.038(3) -0.005(2)
C14 0.087(5) 0.065(3) 0.071(4) -0.028(3) 0.045(4) -0.012(3)
C15 0.076(5) 0.089(4) 0.092(5) -0.028(4) 0.057(4) 0.008(3)
C16 0.042(3) 0.044(3) 0.055(3) 0.004(2) 0.014(2) 0.007(2)
C17 0.141(7) 0.084(4) 0.099(6) 0.000(4) 0.090(5) -0.013(5)
C18 0.033(2) 0.053(3) 0.063(3) -0.001(2) 0.029(2) -0.002(2)
C19 0.031(2) 0.042(2) 0.050(3) 0.002(2) 0.004(2) -0.0004(19)
C20 0.040(3) 0.051(3) 0.066(4) -0.006(2) 0.019(3) -0.005(2)

loop_
_atom_type_symbol
_atom_type_description
_atom_type_scat_dispersion_real
_atom_type_scat_dispersion_imag
_atom_type_scat_source
C C 0.0033 0.0000 'International Tables Vol C Tables 4.2.6.8 and 6.1.1.4'
H H 0.0000 0.0000 'International Tables Vol C Tables 4.2.6.8 and 6.1.1.4'
N N 0.0061 0.0000 'International Tables Vol C Tables 4.2.6.8 and 6.1.1.4'
O O 0.0106 0.0000 'International Tables Vol C Tables 4.2.6.8 and 6.1.1.4'

loop_
_geom_angle_atom_site_label_1
_geom_angle_atom_site_label_2
_geom_angle_atom_site_label_3
_geom_angle
_geom_angle_site_symmetry_1
_geom_angle_site_symmetry_3
_geom_angle_publ_flag
C12 O1 C13 120.1(4) . . ?
C6 O3 C8 107.9(3) . . ?
C5 O6 H6 109.5 . . ?
C12 N1 C3 126.5(4) . . ?
C12 N1 C6 122.3(3) . . ?
C3 N1 C6 111.1(3) . . ?
C2 C1 C4 114.7(3) . . ?
C2 C1 C5 112.3(3) . . ?
C4 C1 C5 99.8(3) . . ?
C2 C1 C11 114.0(3) . . ?
C4 C1 C11 106.5(3) . . ?
C5 C1 C11 108.4(3) . . ?
C3 C2 C1 119.0(3) . . ?
C3 C2 H2A 107.6 . . ?
C1 C2 H2A 107.6 . . ?
C3 C2 H2B 107.6 . . ?
C1 C2 H2B 107.6 . . ?
H2A C2 H2B 107.0 . . ?
N1 C3 C8 99.4(3) . . ?
N1 C3 C2 110.6(3) . . ?
C8 C3 C2 114.7(3) . . ?
N1 C3 H3 110.5 . . ?
C8 C3 H3 110.5 . . ?
C2 C3 H3 110.5 . . ?
O4 C4 C9 123.9(4) . . ?
O4 C4 C1 126.6(4) . . ?
C9 C4 C1 109.5(4) . . ?
O6 C5 C18 111.0(4) . . ?
O6 C5 C19 109.0(3) . . ?
C18 C5 C19 113.4(4) . . ?
O6 C5 C1 104.1(3) . . ?
C18 C5 C1 113.8(3) . . ?
C19 C5 C1 105.0(4) . . ?
O3 C6 N1 102.2(3) . . ?
O3 C6 C20 110.4(4) . . ?
N1 C6 C20 111.6(3) . . ?
O3 C6 C16 106.7(4) . . ?
N1 C6 C16 112.1(4) . . ?
C20 C6 C16 113.2(4) . . ?
C10 C7 C11 112.0(4) . . ?
C10 C7 H7A 109.2 . . ?
C11 C7 H7A 109.2 . . ?
C10 C7 H7B 109.2 . . ?
C11 C7 H7B 109.2 . . ?
H7A C7 H7B 107.9 . . ?
O3 C8 C3 103.4(3) . . ?
O3 C8 H8A 111.1 . . ?
C3 C8 H8A 111.1 . . ?
O3 C8 H8B 111.1 . . ?
C3 C8 H8B 111.1 . . ?
H8A C8 H8B 109.0 . . ?
C4 C9 C19 105.5(4) . . ?
C4 C9 H9A 110.6 . . ?
C19 C9 H9A 110.6 . . ?
C4 C9 H9B 110.6 . . ?
C19 C9 H9B 110.6 . . ?
H9A C9 H9B 108.8 . . ?
O5 C10 C7 122.8(5) . . ?
O5 C10 C18 121.6(5) . . ?
C7 C10 C18 115.6(4) . . ?
C7 C11 C1 112.7(4) . . ?
C7 C11 H11A 109.1 . . ?
C1 C11 H11A 109.1 . . ?
C7 C11 H11B 109.1 . . ?
C1 C11 H11B 109.1 . . ?
H11A C11 H11B 107.8 . . ?
O2 C12 N1 124.7(4) . . ?
O2 C12 O1 125.2(4) . . ?
N1 C12 O1 110.1(4) . . ?
O1 C13 C14 109.5(4) . . ?
O1 C13 C17 111.1(5) . . ?
C14 C13 C17 110.8(5) . . ?
O1 C13 C15 101.6(4) . . ?
C14 C13 C15 109.5(5) . . ?
C17 C13 C15 114.1(5) . . ?
C13 C14 H14A 109.5 . . ?
C13 C14 H14B 109.5 . . ?
H14A C14 H14B 109.5 . . ?
C13 C14 H14C 109.5 . . ?
H14A C14 H14C 109.5 . . ?
H14B C14 H14C 109.5 . . ?
C13 C15 H15A 109.5 . . ?
C13 C15 H15B 109.5 . . ?
H15A C15 H15B 109.5 . . ?
C13 C15 H15C 109.5 . . ?
H15A C15 H15C 109.5 . . ?
H15B C15 H15C 109.5 . . ?
C6 C16 H16A 109.5 . . ?
C6 C16 H16B 109.5 . . ?
H16A C16 H16B 109.5 . . ?
C6 C16 H16C 109.5 . . ?
H16A C16 H16C 109.5 . . ?
H16B C16 H16C 109.5 . . ?
C13 C17 H17A 109.5 . . ?
C13 C17 H17B 109.5 . . ?
H17A C17 H17B 109.5 . . ?
C13 C17 H17C 109.5 . . ?
H17A C17 H17C 109.5 . . ?
H17B C17 H17C 109.5 . . ?
C10 C18 C5 113.7(4) . . ?
C10 C18 H18A 108.8 . . ?
C5 C18 H18A 108.8 . . ?
C10 C18 H18B 108.8 . . ?
C5 C18 H18B 108.8 . . ?
H18A C18 H18B 107.7 . . ?
C5 C19 C9 104.1(4) . . ?
C5 C19 H19A 110.9 . . ?
C9 C19 H19A 110.9 . . ?
C5 C19 H19B 110.9 . . ?
C9 C19 H19B 110.9 . . ?
H19A C19 H19B 109.0 . . ?
C6 C20 H20A 109.5 . . ?
C6 C20 H20B 109.5 . . ?
H20A C20 H20B 109.5 . . ?
C6 C20 H20C 109.5 . . ?
H20A C20 H20C 109.5 . . ?
H20B C20 H20C 109.5 . . ?

loop_
_geom_bond_atom_site_label_1
_geom_bond_atom_site_label_2
_geom_bond_distance
_geom_bond_site_symmetry_2
_geom_bond_publ_flag
O1 C12 1.351(5) . ?
O1 C13 1.488(5) . ?
O2 C12 1.200(6) . ?
O3 C6 1.417(5) . ?
O3 C8 1.426(5) . ?
O4 C4 1.191(5) . ?
O5 C10 1.199(6) . ?
O6 C5 1.431(5) . ?
O6 H6 0.8200 . ?
N1 C12 1.344(6) . ?
N1 C3 1.462(5) . ?
N1 C6 1.484(5) . ?
C1 C2 1.525(5) . ?
C1 C4 1.538(6) . ?
C1 C5 1.542(5) . ?
C1 C11 1.553(5) . ?
C2 C3 1.521(5) . ?
C2 H2A 0.9700 . ?
C2 H2B 0.9700 . ?
C3 C8 1.517(6) . ?
C3 H3 0.9800 . ?
C4 C9 1.501(7) . ?
C5 C18 1.510(6) . ?
C5 C19 1.527(7) . ?
C6 C20 1.507(6) . ?
C6 C16 1.516(6) . ?
C7 C10 1.482(7) . ?
C7 C11 1.527(6) . ?
C7 H7A 0.9700 . ?
C7 H7B 0.9700 . ?
C8 H8A 0.9700 . ?
C8 H8B 0.9700 . ?
C9 C19 1.538(7) . ?
C9 H9A 0.9700 . ?
C9 H9B 0.9700 . ?
C10 C18 1.503(7) . ?
C11 H11A 0.9700 . ?
C11 H11B 0.9700 . ?
C13 C14 1.510(8) . ?
C13 C17 1.516(9) . ?
C13 C15 1.517(9) . ?
C14 H14A 0.9600 . ?
C14 H14B 0.9600 . ?
C14 H14C 0.9600 . ?
C15 H15A 0.9600 . ?
C15 H15B 0.9600 . ?
C15 H15C 0.9600 . ?
C16 H16A 0.9600 . ?
C16 H16B 0.9600 . ?
C16 H16C 0.9600 . ?
C17 H17A 0.9600 . ?
C17 H17B 0.9600 . ?
C17 H17C 0.9600 . ?
C18 H18A 0.9700 . ?
C18 H18B 0.9700 . ?
C19 H19A 0.9700 . ?
C19 H19B 0.9700 . ?
C20 H20A 0.9600 . ?
C20 H20B 0.9600 . ?
C20 H20C 0.9600 . ?

loop_
_cod_related_entry_id
_cod_related_entry_database
_cod_related_entry_code
1 ChemSpider 30659108
